data_7101007
_journal_name_full 'Chemical Communications'
_journal_paper_doi 10.1039/b416536e
_journal_year 2005
_chemical_formula_moiety 'C43 H59 Cl1 N1 Nb1 O3'
_chemical_formula_sum 'C43 H59 Cl N Nb O3'
_chemical_formula_weight 766.31
_space_group_IT_number 14
_symmetry_cell_setting monoclinic
_symmetry_space_group_name_Hall '-P 2yn'
_symmetry_space_group_name_H-M 'P 1 21/n 1'
_cell_angle_alpha 90.00
_cell_angle_beta 107.699(3)
_cell_angle_gamma 90.00
_cell_formula_units_Z 4
_cell_length_a 16.4650(10)
_cell_length_b 13.6886(7)
_cell_length_c 18.7548(9)
_cell_measurement_temperature 150
_cell_volume 4026.9(4)
_diffrn_ambient_temperature 150
_exptl_crystal_density_diffrn 1.26
_cod_original_sg_symbol_H-M 'P 21/n'
_cod_original_formula_sum 'C43 H59 Cl1 N1 Nb1 O3'
_cod_database_code 7101007

loop_
_symmetry_equiv_pos_as_xyz
'x, y, z'
'-x+1/2, y+1/2, -z+1/2'
'-x, -y, -z'
'x+1/2, -y+1/2, z+1/2'

loop_
_atom_site_label
_atom_site_type_symbol
_atom_site_fract_x
_atom_site_fract_y
_atom_site_fract_z
_atom_site_U_iso_or_equiv
_atom_site_adp_type
_atom_site_occupancy
_atom_site_symmetry_multiplicity
_atom_site_calc_flag
_atom_site_refinement_flags
_atom_site_disorder_assembly
_atom_site_disorder_group
Nb Nb 0.07089(2) 0.09148(2) 0.307208(17) 0.02309(12) Uani 1 1 d . . .
Cl Cl 0.11513(6) 0.12086(7) 0.43964(5) 0.0327(2) Uani 1 1 d . . .
O(1) O 0.11773(16) -0.03634(17) 0.33141(14) 0.0275(5) Uani 1 1 d . . .
O(2) O -0.03972(16) 0.04137(17) 0.26841(14) 0.0277(5) Uani 1 1 d . . .
O(3) O 0.02905(16) 0.22111(17) 0.28319(14) 0.0280(5) Uani 1 1 d . . .
N(1) N 0.20161(19) 0.1606(2) 0.32072(17) 0.0286(7) Uani 1 1 d . . .
C(2) C 0.2056(2) 0.1369(3) 0.2526(2) 0.0295(8) Uani 1 1 d . . .
C(3) C 0.2808(3) 0.1519(3) 0.2340(2) 0.0384(10) Uani 1 1 d . . .
C(4) C 0.3482(3) 0.1955(3) 0.2854(3) 0.0430(10) Uani 1 1 d . . .
C(5) C 0.3426(3) 0.2225(3) 0.3556(3) 0.0404(10) Uani 1 1 d . . .
C(6) C 0.2675(2) 0.2019(3) 0.3716(2) 0.0345(9) Uani 1 1 d . . .
C(7) C 0.1227(3) 0.0927(3) 0.2083(2) 0.0317(8) Uani 1 1 d . . .
C(8) C 0.1301(3) 0.0014(4) 0.1654(3) 0.0488(12) Uani 1 1 d . . .
C(11) C 0.1486(2) -0.1203(3) 0.3691(2) 0.0270(8) Uani 1 1 d . . .
C(12) C 0.2369(2) -0.1357(3) 0.3964(2) 0.0312(8) Uani 1 1 d . . .
C(13) C 0.2656(3) -0.2208(3) 0.4362(2) 0.0363(9) Uani 1 1 d . . .
C(14) C 0.2093(3) -0.2892(3) 0.4487(2) 0.0388(9) Uani 1 1 d . . .
C(15) C 0.1230(3) -0.2738(3) 0.4208(2) 0.0342(9) Uani 1 1 d . . .
C(16) C 0.0898(2) -0.1896(3) 0.3801(2) 0.0282(8) Uani 1 1 d . . .
C(21) C -0.1255(2) 0.0255(3) 0.2386(2) 0.0270(7) Uani 1 1 d . . .
C(22) C -0.1541(2) -0.0298(3) 0.1730(2) 0.0320(8) Uani 1 1 d . . .
C(23) C -0.2419(3) -0.0412(3) 0.1417(3) 0.0427(10) Uani 1 1 d . . .
C(24) C -0.2988(3) -0.0023(3) 0.1743(3) 0.0466(11) Uani 1 1 d . . .
C(25) C -0.2681(3) 0.0481(3) 0.2409(3) 0.0415(10) Uani 1 1 d . . .
C(26) C -0.1818(2) 0.0629(3) 0.2755(2) 0.0314(8) Uani 1 1 d . . .
C(31) C 0.0065(2) 0.3142(3) 0.2608(2) 0.0271(8) Uani 1 1 d . . .
C(32) C -0.0512(2) 0.3309(3) 0.1891(2) 0.0308(8) Uani 1 1 d . . .
C(33) C -0.0709(3) 0.4272(3) 0.1672(2) 0.0356(9) Uani 1 1 d . . .
C(34) C -0.0364(3) 0.5045(3) 0.2136(2) 0.0379(9) Uani 1 1 d . . .
C(35) C 0.0176(3) 0.4866(3) 0.2844(2) 0.0365(9) Uani 1 1 d . . .
C(36) C 0.0399(3) 0.3921(3) 0.3100(2) 0.0298(8) Uani 1 1 d . . .
C(121) C 0.3671(4) -0.0325(4) 0.4527(3) 0.0684(16) Uani 1 1 d . . .
C(122) C 0.3000(3) -0.0636(3) 0.3817(2) 0.0362(9) Uani 1 1 d . . .
C(123) C 0.3405(3) -0.1060(4) 0.3252(3) 0.0560(14) Uani 1 1 d . . .
C(161) C -0.0290(3) -0.1123(3) 0.4138(3) 0.0451(11) Uani 1 1 d . . .
C(162) C -0.0048(2) -0.1703(3) 0.3542(2) 0.0313(8) Uani 1 1 d . . .
C(163) C -0.0591(3) -0.2623(3) 0.3347(3) 0.0453(11) Uani 1 1 d . . .
C(221) C -0.0990(3) -0.0328(4) 0.0611(3) 0.0477(11) Uani 1 1 d . . .
C(222) C -0.0921(3) -0.0773(3) 0.1376(2) 0.0406(10) Uani 1 1 d . . .
C(223) C -0.1046(3) -0.1888(3) 0.1312(3) 0.0478(11) Uani 1 1 d . . .
C(261) C -0.1606(3) 0.2274(3) 0.3381(3) 0.0461(11) Uani 1 1 d . . .
C(262) C -0.1504(3) 0.1172(3) 0.3498(2) 0.0357(9) Uani 1 1 d . . .
C(263) C -0.1966(3) 0.0840(3) 0.4056(3) 0.0435(10) Uani 1 1 d . . .
C(321) C -0.1900(3) 0.2493(4) 0.1184(3) 0.0564(13) Uani 1 1 d . . .
C(322) C -0.0919(3) 0.2485(3) 0.1364(2) 0.0382(9) Uani 1 1 d . . .
C(323) C -0.0679(3) 0.2531(3) 0.0637(2) 0.0477(11) Uani 1 1 d . . .
C(361) C 0.0500(4) 0.3975(5) 0.4461(3) 0.0639(15) Uani 1 1 d . . .
C(362) C 0.0972(3) 0.3735(3) 0.3891(2) 0.0349(9) Uani 1 1 d . . .
C(363) C 0.1808(3) 0.4306(3) 0.4067(3) 0.0505(12) Uani 1 1 d . . .
H(3) H 0.2848 0.1321 0.1867 0.046 Uiso 1 1 calc R . .
H(4) H 0.3993 0.2076 0.2732 0.052 Uiso 1 1 calc R . .
H(5) H 0.3888 0.2541 0.3912 0.049 Uiso 1 1 calc R . .
H(6) H 0.2630 0.2174 0.4196 0.041 Uiso 1 1 calc R . .
H(7) H 0.087(3) 0.143(3) 0.169(3) 0.050(13) Uiso 1 1 d . . .
H(13) H 0.3251 -0.2326 0.4553 0.044 Uiso 1 1 calc R . .
H(14) H 0.2304 -0.3467 0.4765 0.047 Uiso 1 1 calc R . .
H(15) H 0.0850 -0.3213 0.4293 0.041 Uiso 1 1 calc R . .
H(23) H -0.2630 -0.0769 0.0964 0.051 Uiso 1 1 calc R . .
H(24) H -0.3585 -0.0100 0.1514 0.056 Uiso 1 1 calc R . .
H(25) H -0.3077 0.0736 0.2638 0.050 Uiso 1 1 calc R . .
H(33) H -0.1092 0.4401 0.1189 0.043 Uiso 1 1 calc R . .
H(34) H -0.0499 0.5697 0.1969 0.046 Uiso 1 1 calc R . .
H(35) H 0.0402 0.5402 0.3165 0.044 Uiso 1 1 calc R . .
H(8A) H 0.1621 0.0162 0.1304 0.073 Uiso 1 1 calc R . .
H(8B) H 0.0730 -0.0218 0.1375 0.073 Uiso 1 1 calc R . .
H(8C) H 0.1600 -0.0493 0.2005 0.073 Uiso 1 1 calc R . .
H(122) H 0.2675 -0.0039 0.3587 0.043 Uiso 1 1 calc R . .
H(12A) H 0.3394 -0.0066 0.4881 0.103 Uiso 1 1 calc R . .
H(12B) H 0.4031 0.0183 0.4410 0.103 Uiso 1 1 calc R . .
H(12C) H 0.4024 -0.0889 0.4749 0.103 Uiso 1 1 calc R . .
H(12D) H 0.3776 -0.0568 0.3131 0.084 Uiso 1 1 calc R . .
H(12E) H 0.2957 -0.1247 0.2796 0.084 Uiso 1 1 calc R . .
H(12F) H 0.3743 -0.1637 0.3468 0.084 Uiso 1 1 calc R . .
H(162) H -0.0178 -0.1289 0.3082 0.038 Uiso 1 1 calc R . .
H(16A) H -0.0148 -0.1502 0.4603 0.068 Uiso 1 1 calc R . .
H(16B) H -0.0904 -0.0989 0.3968 0.068 Uiso 1 1 calc R . .
H(16C) H 0.0024 -0.0505 0.4227 0.068 Uiso 1 1 calc R . .
H(16D) H -0.0390 -0.3026 0.3003 0.068 Uiso 1 1 calc R . .
H(16E) H -0.1188 -0.2442 0.3108 0.068 Uiso 1 1 calc R . .
H(16F) H -0.0544 -0.2994 0.3805 0.068 Uiso 1 1 calc R . .
H(222) H -0.0331 -0.0645 0.1712 0.049 Uiso 1 1 calc R . .
H(22A) H -0.1579 -0.0383 0.0284 0.072 Uiso 1 1 calc R . .
H(22B) H -0.0609 -0.0678 0.0387 0.072 Uiso 1 1 calc R . .
H(22C) H -0.0825 0.0362 0.0673 0.072 Uiso 1 1 calc R . .
H(22D) H -0.0956 -0.2166 0.1812 0.072 Uiso 1 1 calc R . .
H(22E) H -0.0634 -0.2173 0.1088 0.072 Uiso 1 1 calc R . .
H(22F) H -0.1626 -0.2036 0.0996 0.072 Uiso 1 1 calc R . .
H(262) H -0.0883 0.1028 0.3723 0.043 Uiso 1 1 calc R . .
H(26A) H -0.2211 0.2433 0.3161 0.069 Uiso 1 1 calc R . .
H(26B) H -0.1290 0.2489 0.3042 0.069 Uiso 1 1 calc R . .
H(26C) H -0.1382 0.2607 0.3863 0.069 Uiso 1 1 calc R . .
H(26D) H -0.1685 0.1126 0.4548 0.065 Uiso 1 1 calc R . .
H(26E) H -0.1947 0.0126 0.4095 0.065 Uiso 1 1 calc R . .
H(26F) H -0.2562 0.1056 0.3880 0.065 Uiso 1 1 calc R . .
H(322) H -0.0701 0.1853 0.1619 0.046 Uiso 1 1 calc R . .
H(32A) H -0.2049 0.2479 0.1652 0.085 Uiso 1 1 calc R . .
H(32B) H -0.2141 0.1917 0.0883 0.085 Uiso 1 1 calc R . .
H(32C) H -0.2132 0.3086 0.0903 0.085 Uiso 1 1 calc R . .
H(32D) H -0.0876 0.3152 0.0382 0.071 Uiso 1 1 calc R . .
H(32E) H -0.0949 0.1988 0.0310 0.071 Uiso 1 1 calc R . .
H(32F) H -0.0058 0.2484 0.0752 0.071 Uiso 1 1 calc R . .
H(362) H 0.1115 0.3023 0.3936 0.042 Uiso 1 1 calc R . .
H(36A) H 0.0352 0.4670 0.4428 0.096 Uiso 1 1 calc R . .
H(36B) H 0.0869 0.3825 0.4967 0.096 Uiso 1 1 calc R . .
H(36C) H -0.0021 0.3583 0.4351 0.096 Uiso 1 1 calc R . .
H(36D) H 0.1688 0.5007 0.4070 0.076 Uiso 1 1 calc R . .
H(36E) H 0.2086 0.4167 0.3685 0.076 Uiso 1 1 calc R . .
H(36F) H 0.2184 0.4109 0.4559 0.076 Uiso 1 1 calc R . .

loop_
_atom_site_aniso_label
_atom_site_aniso_U_11
_atom_site_aniso_U_22
_atom_site_aniso_U_33
_atom_site_aniso_U_12
_atom_site_aniso_U_13
_atom_site_aniso_U_23
Nb 0.02151(18) 0.02213(17) 0.02543(19) 0.00048(12) 0.00686(13) 0.00009(12)
Cl 0.0362(5) 0.0361(5) 0.0259(5) -0.0019(4) 0.0094(4) 0.0002(4)
O(1) 0.0284(13) 0.0226(12) 0.0329(14) 0.0028(10) 0.0114(11) 0.0011(10)
O(2) 0.0250(13) 0.0260(13) 0.0313(14) 0.0024(10) 0.0075(11) -0.0013(10)
O(3) 0.0312(14) 0.0194(12) 0.0333(14) 0.0022(10) 0.0095(12) 0.0015(10)
N(1) 0.0230(15) 0.0318(17) 0.0299(17) -0.0044(12) 0.0065(13) 0.0000(13)
C(2) 0.032(2) 0.0289(19) 0.028(2) 0.0026(15) 0.0102(17) 0.0056(15)
C(3) 0.033(2) 0.049(3) 0.036(2) 0.0033(18) 0.0161(19) 0.0083(18)
C(4) 0.030(2) 0.050(3) 0.053(3) -0.0028(19) 0.018(2) 0.007(2)
C(5) 0.027(2) 0.040(2) 0.052(3) -0.0064(17) 0.0098(19) 0.004(2)
C(6) 0.032(2) 0.035(2) 0.037(2) -0.0018(16) 0.0106(18) -0.0010(17)
C(7) 0.032(2) 0.039(2) 0.0249(19) 0.0008(17) 0.0093(16) 0.0014(16)
C(8) 0.039(2) 0.060(3) 0.053(3) -0.004(2) 0.021(2) -0.019(2)
C(11) 0.0315(19) 0.0240(17) 0.0257(19) 0.0030(14) 0.0091(16) -0.0010(14)
C(12) 0.032(2) 0.0300(19) 0.030(2) 0.0051(16) 0.0074(17) -0.0017(15)
C(13) 0.033(2) 0.035(2) 0.038(2) 0.0070(17) 0.0067(18) 0.0037(17)
C(14) 0.046(2) 0.031(2) 0.036(2) 0.0091(18) 0.007(2) 0.0073(17)
C(15) 0.046(2) 0.0278(19) 0.031(2) -0.0017(17) 0.0135(18) -0.0013(15)
C(16) 0.037(2) 0.0240(17) 0.0239(19) 0.0034(15) 0.0103(16) -0.0020(14)
C(21) 0.0214(17) 0.0260(18) 0.032(2) -0.0021(14) 0.0050(15) 0.0011(14)
C(22) 0.0259(18) 0.0298(19) 0.039(2) -0.0009(15) 0.0083(17) -0.0072(16)
C(23) 0.029(2) 0.052(3) 0.043(2) -0.0047(19) 0.0037(19) -0.013(2)
C(24) 0.023(2) 0.058(3) 0.055(3) -0.0061(19) 0.006(2) -0.014(2)
C(25) 0.026(2) 0.046(3) 0.052(3) 0.0005(18) 0.011(2) -0.006(2)
C(26) 0.0264(19) 0.0300(19) 0.038(2) 0.0014(15) 0.0103(17) -0.0005(16)
C(31) 0.0237(18) 0.0256(18) 0.034(2) 0.0041(14) 0.0125(16) 0.0065(15)
C(32) 0.0275(19) 0.030(2) 0.034(2) 0.0008(15) 0.0087(17) 0.0046(16)
C(33) 0.030(2) 0.038(2) 0.038(2) 0.0055(16) 0.0090(18) 0.0090(17)
C(34) 0.043(2) 0.026(2) 0.049(3) 0.0075(17) 0.019(2) 0.0066(17)
C(35) 0.039(2) 0.0245(19) 0.050(3) 0.0013(16) 0.020(2) -0.0009(17)
C(36) 0.0307(19) 0.0243(19) 0.038(2) 0.0023(15) 0.0152(17) 0.0027(15)
C(121) 0.068(4) 0.060(4) 0.063(4) -0.020(3) -0.003(3) -0.003(3)
C(122) 0.0258(19) 0.032(2) 0.047(2) 0.0036(15) 0.0060(18) 0.0043(18)
C(123) 0.047(3) 0.053(3) 0.079(4) -0.003(2) 0.036(3) 0.002(3)
C(161) 0.045(3) 0.040(2) 0.057(3) 0.0065(19) 0.026(2) 0.000(2)
C(162) 0.033(2) 0.0274(19) 0.036(2) -0.0010(15) 0.0134(17) 0.0039(15)
C(163) 0.039(2) 0.036(2) 0.059(3) -0.0036(18) 0.012(2) 0.004(2)
C(221) 0.049(3) 0.047(3) 0.051(3) -0.008(2) 0.020(2) -0.006(2)
C(222) 0.030(2) 0.054(3) 0.035(2) -0.0021(18) 0.0055(18) -0.0127(19)
C(223) 0.054(3) 0.041(2) 0.045(3) 0.012(2) 0.010(2) -0.005(2)
C(261) 0.043(3) 0.044(3) 0.056(3) -0.006(2) 0.021(2) -0.012(2)
C(262) 0.028(2) 0.042(2) 0.038(2) 0.0002(17) 0.0118(18) -0.0056(17)
C(263) 0.043(3) 0.050(3) 0.041(2) 0.001(2) 0.019(2) 0.000(2)
C(321) 0.036(2) 0.058(3) 0.064(3) -0.005(2) -0.002(2) 0.006(3)
C(322) 0.040(2) 0.034(2) 0.034(2) 0.0007(17) 0.0021(19) 0.0074(17)
C(323) 0.060(3) 0.043(3) 0.036(2) 0.004(2) 0.009(2) 0.0027(19)
C(361) 0.062(4) 0.095(5) 0.035(3) 0.004(3) 0.015(3) -0.002(3)
C(362) 0.037(2) 0.0303(19) 0.036(2) -0.0032(17) 0.0086(18) -0.0028(17)
C(363) 0.045(3) 0.041(3) 0.056(3) -0.011(2) 0.001(2) -0.001(2)

loop_
_geom_bond_atom_site_label_1
_geom_bond_atom_site_label_2
_geom_bond_distance
_geom_bond_site_symmetry_1
_geom_bond_site_symmetry_2
_geom_bond_publ_flag
Nb O(2) 1.874(3) . . ?
Nb O(3) 1.907(2) . . ?
Nb O(1) 1.910(2) . . ?
Nb C(7) 2.266(4) . . ?
Nb N(1) 2.293(3) . . ?
Nb Cl 2.4003(10) . . ?
O(1) C(11) 1.365(4) . . ?
O(2) C(21) 1.369(4) . . ?
O(3) C(31) 1.357(4) . . ?
N(1) C(6) 1.333(5) . . ?
N(1) C(2) 1.340(5) . . ?
C(2) C(3) 1.398(5) . . ?
C(2) C(7) 1.493(5) . . ?
C(3) C(4) 1.366(6) . . ?
C(4) C(5) 1.398(6) . . ?
C(5) C(6) 1.387(5) . . ?
C(7) C(8) 1.511(6) . . ?
C(7) H(7) 1.04(5) . . ?
C(11) C(12) 1.401(5) . . ?
C(11) C(16) 1.415(5) . . ?
C(12) C(13) 1.387(5) . . ?
C(12) C(122) 1.518(5) . . ?
C(13) C(14) 1.387(6) . . ?
C(14) C(15) 1.373(6) . . ?
C(15) C(16) 1.398(5) . . ?
C(16) C(162) 1.507(5) . . ?
C(21) C(22) 1.399(5) . . ?
C(21) C(26) 1.411(5) . . ?
C(22) C(23) 1.393(5) . . ?
C(22) C(222) 1.522(5) . . ?
C(23) C(24) 1.373(6) . . ?
C(24) C(25) 1.380(6) . . ?
C(25) C(26) 1.387(6) . . ?
C(26) C(262) 1.524(6) . . ?
C(31) C(36) 1.408(5) . . ?
C(31) C(32) 1.410(5) . . ?
C(32) C(33) 1.389(5) . . ?
C(32) C(322) 1.515(6) . . ?
C(33) C(34) 1.377(6) . . ?
C(34) C(35) 1.377(6) . . ?
C(35) C(36) 1.390(5) . . ?
C(36) C(362) 1.517(6) . . ?
C(121) C(122) 1.510(7) . . ?
C(122) C(123) 1.526(6) . . ?
C(161) C(162) 1.519(5) . . ?
C(162) C(163) 1.524(5) . . ?
C(221) C(222) 1.530(6) . . ?
C(222) C(223) 1.541(6) . . ?
C(261) C(262) 1.527(6) . . ?
C(262) C(263) 1.538(5) . . ?
C(321) C(322) 1.547(6) . . ?
C(322) C(323) 1.533(6) . . ?
C(361) C(362) 1.536(6) . . ?
C(362) C(363) 1.528(6) . . ?
